data_4342755
loop_
_publ_author_name
'Winter, Ross S.'
'Long, De-Liang'
'Cronin, Leroy'

_publ_section_title
;
 Synthesis and Characterization of a Series of [M2(\b-SiW8O31)2](n-)
 Clusters and Mechanistic Insight into the Reorganization of {\b-SiW8O31}
 into {\a-SiW9O34}.
;
_journal_issue 8
_journal_name_full 'Inorganic chemistry'
_journal_page_first 4151
_journal_page_last 4155
_journal_paper_doi 10.1021/acs.inorgchem.5b00405
_journal_volume 54
_journal_year 2015
_chemical_formula_sum 'Cu4 H82 Na12 O109 Si2 W18'
_chemical_formula_weight 5722.17
_space_group_crystal_system monoclinic
_space_group_IT_number 14
_space_group_name_Hall '-P 2yn'
_space_group_name_H-M_alt 'P 1 21/n 1'
_symmetry_space_group_name_Hall '-P 2yn'
_symmetry_space_group_name_H-M 'P 1 21/n 1'
_atom_sites_solution_primary direct
_atom_sites_solution_secondary difmap
_audit_creation_method SHELXL-2014/7
_cell_angle_alpha 90
_cell_angle_beta 92.337(2)
_cell_angle_gamma 90
_cell_formula_units_Z 2
_cell_length_a 13.0719(2)
_cell_length_b 17.7002(3)
_cell_length_c 21.0088(4)
_cell_measurement_reflns_used 18414
_cell_measurement_temperature 150(2)
_cell_measurement_theta_max 29.0
_cell_measurement_theta_min 3.11
_cell_volume 4856.87(14)
_computing_cell_refinement
;
CrysAlisPro, Agilent Technologies,
Version 1.171.36.28 (release 01-02-2013 CrysAlis171 .NET)
(compiled Feb  1 2013,16:14:44)
;
_computing_data_collection
;
CrysAlisPro, Agilent Technologies,
Version 1.171.36.28 (release 01-02-2013 CrysAlis171 .NET)
(compiled Feb  1 2013,16:14:44)
;
_computing_data_reduction
;
CrysAlisPro, Agilent Technologies,
Version 1.171.36.28 (release 01-02-2013 CrysAlis171 .NET)
(compiled Feb  1 2013,16:14:44)
;
_computing_molecular_graphics Diamond3
_computing_publication_material WinGX
_computing_structure_refinement 'SHELXL-2014/7 (Sheldrick, 2014)'
_computing_structure_solution 'SHELXS-2008 (Sheldick, 2008)'
_diffrn_ambient_temperature 150(2)
_diffrn_measured_fraction_theta_full 0.999
_diffrn_measured_fraction_theta_max 0.999
_diffrn_measurement_device_type 'Xcalibur, Atlas, Gemini ultra'
_diffrn_measurement_method '\w & \p scans'
_diffrn_radiation_type MoK\a
_diffrn_radiation_wavelength 0.71073
_diffrn_reflns_av_R_equivalents 0.0518
_diffrn_reflns_av_unetI/netI 0.0380
_diffrn_reflns_Laue_measured_fraction_full 0.999
_diffrn_reflns_Laue_measured_fraction_max 0.999
_diffrn_reflns_limit_h_max 16
_diffrn_reflns_limit_h_min -15
_diffrn_reflns_limit_k_max 21
_diffrn_reflns_limit_k_min -21
_diffrn_reflns_limit_l_max 25
_diffrn_reflns_limit_l_min -25
_diffrn_reflns_number 49932
_diffrn_reflns_point_group_measured_fraction_full 0.999
_diffrn_reflns_point_group_measured_fraction_max 0.999
_diffrn_reflns_theta_full 25.242
_diffrn_reflns_theta_max 25.999
_diffrn_reflns_theta_min 2.780
_diffrn_source 'Enhance (Mo) X-ray Source'
_exptl_absorpt_coefficient_mu 22.283
_exptl_absorpt_correction_T_max 0.261
_exptl_absorpt_correction_T_min 0.101
_exptl_absorpt_correction_type analytical
_exptl_absorpt_process_details
;
CrysAlisPro, Agilent Technologies,
Version 1.171.36.28 (release 01-02-2013 CrysAlis171 .NET)
(compiled Feb  1 2013,16:14:44)
Analytical numeric absorption correction using a multifaceted crystal
            model based on expressions derived by R.C. Clark & J.S. Reid.
(Clark, R. C. & Reid, J. S. (1995). Acta Cryst. A51, 887-897)
;
_exptl_crystal_colour blue
_exptl_crystal_density_diffrn 3.913
_exptl_crystal_density_method none
_exptl_crystal_description block
_exptl_crystal_F_000 5124
_exptl_crystal_size_max 0.207
_exptl_crystal_size_mid 0.105
_exptl_crystal_size_min 0.086
_refine_diff_density_max 1.94
_refine_diff_density_min -1.03
_refine_diff_density_rms 0.24
_refine_ls_extinction_method none
_refine_ls_goodness_of_fit_ref 1.041
_refine_ls_hydrogen_treatment undef
_refine_ls_matrix_type full
_refine_ls_number_parameters 666
_refine_ls_number_reflns 9514
_refine_ls_number_restraints 0
_refine_ls_restrained_S_all 1.041
_refine_ls_R_factor_all 0.0359
_refine_ls_R_factor_gt 0.0269
_refine_ls_shift/su_max 0.001
_refine_ls_shift/su_mean 0.000
_refine_ls_structure_factor_coef Fsqd
_refine_ls_weighting_details 'w=1/[\s^2^(Fo^2^)+(0.0217P)^2^+26.7531P] where P=(Fo^2^+2Fc^2^)/3'
_refine_ls_weighting_scheme calc
_refine_ls_wR_factor_gt 0.0583
_refine_ls_wR_factor_ref 0.0616
_reflns_Friedel_coverage 0.000
_reflns_number_gt 8091
_reflns_number_total 9514
_reflns_threshold_expression 'I > 2\s(I)'
_cod_data_source_file Cu4W18.cif
_cod_data_source_block rw1090e2
_cod_depositor_comments
;Adding full bibliography for 4342749--4342755.cif.

The following automatic conversions were performed:

'_atom_sites_solution_primary' value 'direct methods' was changed to
'direct'.

Automatic conversion script
Id: cif_fix_values 6452 2018-10-05 10:23:21Z andrius 
;
_cod_database_code 4342755
_shelx_shelxl_version_number 2014/7
_shelx_space_group_comment
;
The symmetry employed for this shelxl refinement is uniquely defined
by the following loop, which should always be used as a source of
symmetry information in preference to the above space-group names.
They are only intended as comments.
;
_shelx_estimated_absorpt_t_min 0.091
_shelx_estimated_absorpt_t_max 0.250

loop_
_space_group_symop_operation_xyz
'x, y, z'
'-x+1/2, y+1/2, -z+1/2'
'-x, -y, -z'
'x-1/2, -y-1/2, z-1/2'

loop_
_atom_site_label
_atom_site_type_symbol
_atom_site_fract_x
_atom_site_fract_y
_atom_site_fract_z
_atom_site_U_iso_or_equiv
_atom_site_adp_type
_atom_site_occupancy
_atom_site_site_symmetry_order
_atom_site_calc_flag
_atom_site_refinement_flags_occupancy
_atom_site_disorder_assembly
_atom_site_disorder_group
W1 W -0.32531(2) 0.13209(2) 0.06091(2) 0.01383(8) Uani 1 1 d . . .
W2 W -0.21336(2) 0.24486(2) 0.17386(2) 0.01531(8) Uani 1 1 d . . .
W3 W -0.21612(2) 0.05231(2) 0.18940(2) 0.01383(8) Uani 1 1 d . . .
W4 W -0.04948(2) 0.33111(2) 0.05339(2) 0.01585(8) Uani 1 1 d . . .
W5 W -0.16136(2) 0.21715(2) -0.05876(2) 0.01354(8) Uani 1 1 d . . .
W6 W 0.09480(2) 0.22059(2) -0.04119(2) 0.01395(8) Uani 1 1 d . . .
W7 W 0.06954(2) 0.24324(2) 0.19923(2) 0.01448(8) Uani 1 1 d . . .
W8 W 0.21241(2) 0.13585(2) 0.10251(2) 0.01317(8) Uani 1 1 d . . .
W9 W 0.06539(2) 0.05159(2) 0.20911(2) 0.01327(8) Uani 1 1 d . . .
Cu1 Cu -0.19407(7) -0.03752(6) 0.04103(5) 0.0141(2) Uani 1 1 d . . .
Cu2 Cu -0.04873(7) 0.03602(6) -0.05774(5) 0.0140(2) Uani 1 1 d . . .
Na1 Na 0.0456(3) 0.5576(2) 0.19824(17) 0.0131(8) Uani 0.8 1 d P A 1
Na2 Na -0.1286(2) 0.2704(2) 0.40486(16) 0.0231(8) Uani 1 1 d . A 1
Na3 Na 0.0321(2) 0.4134(2) 0.32289(17) 0.0255(8) Uani 1 1 d . A 1
Na4 Na 0.0531(3) -0.1180(2) 0.32105(19) 0.0245(9) Uani 0.9 1 d P A 1
Na5 Na -0.0384(3) 0.2509(2) -0.21462(18) 0.0172(8) Uani 0.85 1 d P B 1
Na6 Na -0.1265(10) 0.0558(7) 0.4209(6) 0.030(3) Uani 0.3 1 d P A 1
Na7 Na 0.1260(6) 0.1536(4) 0.5165(4) 0.0268(19) Uani 0.45 1 d P A 1
Na8 Na 0.1923(9) 0.5599(8) 0.0667(6) 0.049(3) Uiso 0.35 1 d P A 1
Na8' Na 0.2310(8) 0.4711(7) 0.0869(5) 0.034(3) Uiso 0.35 1 d P C 2
Si1 Si -0.05486(15) 0.12850(13) 0.07422(10) 0.0114(4) Uani 1 1 d . . .
O1 O -0.4535(4) 0.1386(3) 0.0359(3) 0.0188(13) Uani 1 1 d . . .
O2 O -0.2845(4) 0.0478(3) 0.0226(3) 0.0167(12) Uani 1 1 d . . .
O3 O -0.2655(4) 0.1996(3) 0.0016(3) 0.0149(12) Uani 1 1 d . . .
O4 O -0.3408(4) 0.0788(3) 0.1405(3) 0.0165(12) Uani 1 1 d . . .
O5 O -0.1642(4) 0.1354(3) 0.1103(3) 0.0150(12) Uani 1 1 d . . .
O6 O -0.2618(4) 0.3156(3) 0.2214(3) 0.0185(13) Uani 1 1 d . . .
O7 O -0.1593(4) 0.3019(3) 0.1058(3) 0.0148(12) Uani 1 1 d . . .
O8 O -0.0749(4) 0.2404(3) 0.2061(3) 0.0154(12) Uani 1 1 d . . .
O9 O -0.3272(4) 0.2229(3) 0.1203(3) 0.0164(12) Uani 1 1 d . . .
O10 O -0.2374(4) 0.1580(3) 0.2243(3) 0.0165(12) Uani 1 1 d . . .
O11 O -0.2692(4) 0.0050(3) 0.2519(3) 0.0195(13) Uani 1 1 d . . .
O12 O -0.0781(4) 0.0619(3) 0.2200(3) 0.0162(12) Uani 1 1 d . . .
O13 O -0.1945(4) -0.0226(3) 0.1335(3) 0.0157(12) Uani 1 1 d . . .
O14 O 0.0607(4) 0.3203(3) -0.0011(3) 0.0160(12) Uani 1 1 d . . .
O15 O -0.1430(4) 0.3174(3) -0.0182(3) 0.0167(12) Uani 1 1 d . . .
O16 O -0.0542(4) 0.4285(3) 0.0607(3) 0.0214(13) Uani 1 1 d . . .
O17 O -0.0461(4) 0.2001(3) 0.0253(3) 0.0150(12) Uani 1 1 d . . .
O18 O 0.0376(4) 0.3041(3) 0.1245(3) 0.0191(13) Uani 1 1 d . . .
O19 O -0.2371(4) 0.2461(3) -0.1238(3) 0.0200(13) Uani 1 1 d . . .
O20 O -0.1446(4) 0.1177(3) -0.0723(3) 0.0165(12) Uani 1 1 d . . .
O21 O -0.0263(4) 0.2381(3) -0.0936(3) 0.0146(12) Uani 1 1 d . . .
O22 O 0.0967(4) 0.1196(3) -0.0551(3) 0.0156(12) Uani 1 1 d . . .
O23 O -0.3123(4) 0.2449(3) 0.4108(3) 0.0191(13) Uani 1 1 d . . .
O24 O 0.1726(4) 0.2055(3) 0.0384(3) 0.0147(12) Uani 1 1 d . . .
O25 O 0.1024(4) 0.3124(3) 0.2537(3) 0.0208(13) Uani 1 1 d . . .
O26 O 0.1968(4) 0.2231(3) 0.1641(3) 0.0159(12) Uani 1 1 d . . .
O27 O 0.0403(4) 0.1368(3) 0.1278(3) 0.0128(12) Uani 1 1 d . . .
O28 O 0.0787(4) 0.1555(3) 0.2498(3) 0.0167(12) Uani 1 1 d . . .
O29 O 0.1838(4) 0.0568(3) 0.0511(3) 0.0153(12) Uani 1 1 d . . .
O30 O -0.1466(4) 0.3879(4) 0.4634(3) 0.0227(14) Uani 1 1 d . . .
O31 O 0.3452(4) 0.1426(3) 0.1010(3) 0.0176(13) Uani 1 1 d . . .
O32 O 0.2022(4) 0.0760(3) 0.1794(3) 0.0149(12) Uani 1 1 d . . .
O33 O 0.1028(4) 0.0010(3) 0.2765(3) 0.0166(12) Uani 1 1 d . . .
O34 O 0.0470(4) -0.0186(3) 0.1490(3) 0.0153(12) Uani 1 1 d . . .
O35 O -0.0482(4) 0.0479(3) 0.0365(2) 0.0118(11) Uani 1 1 d . . .
O51 O -0.0478(4) 0.4440(4) 0.2102(3) 0.0256(14) Uani 1 1 d . . .
O52 O 0.0278(5) 0.4763(4) 0.4318(3) 0.0274(15) Uani 1 1 d . . .
O53 O 0.2132(5) 0.4325(4) 0.3349(3) 0.0333(16) Uani 1 1 d . . .
O54 O 0.1844(6) 0.4679(5) 0.1868(6) 0.084(4) Uani 1 1 d . A 1
O55 O 0.0280(4) 0.5564(4) 0.3073(3) 0.0240(14) Uani 1 1 d . A 1
O56 O 0.1727(4) 0.6531(4) 0.2157(3) 0.0265(15) Uani 1 1 d . A 1
O57' O 0.0888(9) 0.5552(7) 0.0916(6) 0.021(3) Uiso 0.5 1 d P C 2
O57 O 0.0140(11) 0.5658(8) 0.0898(7) 0.039(4) Uiso 0.5 1 d P A 1
O58 O 0.0569(4) 0.1388(4) -0.2200(3) 0.0267(15) Uani 1 1 d . B 1
O59 O -0.0747(6) 0.2188(5) 0.5071(3) 0.049(2) Uani 1 1 d . A 1
O60 O 0.0912(5) 0.3431(4) -0.1955(3) 0.0314(16) Uani 1 1 d . B 1
O61 O 0.0520(4) 0.3028(4) 0.3959(3) 0.0278(15) Uani 1 1 d . . .
O62 O -0.1043(5) 0.1690(4) 0.3367(3) 0.0381(17) Uani 1 1 d . . .
O63 O -0.1474(4) 0.3693(4) 0.3293(3) 0.0243(14) Uani 1 1 d . . .
O64 O 0.1736(5) -0.1665(4) 0.2496(4) 0.046(2) Uani 1 1 d . . .
O65 O 0.2004(7) -0.1499(5) 0.4020(4) 0.065(3) Uani 1 1 d . . .
O66 O 0.0179(4) -0.2511(4) 0.3300(3) 0.0264(15) Uani 1 1 d . . .
O67 O -0.1132(8) -0.0832(6) 0.3611(5) 0.040(3) Uiso 0.65 1 d P A 1
O67' O -0.047(2) -0.0699(16) 0.3945(14) 0.071(8) Uiso 0.35 1 d P D 2
O68 O 0.0643(18) -0.0280(16) 0.4361(13) 0.081(7) Uiso 0.4 1 d P A 1
O69 O 0.1941(9) 0.4443(7) -0.0129(6) 0.063(3) Uiso 0.7 1 d P A 1
O70 O -0.2045(18) 0.0362(15) 0.3801(12) 0.076(7) Uiso 0.4 1 d P E 2
O71 O 0.1547(16) 0.0886(13) 0.3963(10) 0.105(7) Uiso 0.6 1 d P A 1
O71' O 0.097(3) 0.135(2) 0.3752(19) 0.138(13) Uiso 0.4 1 d P F 2

loop_
_atom_site_aniso_label
_atom_site_aniso_U_11
_atom_site_aniso_U_22
_atom_site_aniso_U_33
_atom_site_aniso_U_23
_atom_site_aniso_U_13
_atom_site_aniso_U_12
W1 0.01136(16) 0.01753(18) 0.01260(17) 0.00018(14) 0.00072(12) 0.00238(13)
W2 0.01480(16) 0.01749(18) 0.01371(17) -0.00132(14) 0.00134(13) 0.00344(13)
W3 0.01284(16) 0.01674(18) 0.01204(17) 0.00076(14) 0.00199(12) 0.00150(13)
W4 0.01915(17) 0.01431(17) 0.01409(17) 0.00086(14) 0.00071(13) 0.00314(14)
W5 0.01280(16) 0.01530(17) 0.01254(17) 0.00195(13) 0.00061(12) 0.00238(13)
W6 0.01334(16) 0.01524(17) 0.01336(17) 0.00219(13) 0.00158(13) 0.00149(13)
W7 0.01424(16) 0.01500(17) 0.01413(17) -0.00059(14) -0.00028(13) 0.00165(13)
W8 0.01158(15) 0.01536(17) 0.01259(17) 0.00110(14) 0.00071(12) 0.00115(13)
W9 0.01300(16) 0.01492(17) 0.01192(17) 0.00162(13) 0.00081(12) 0.00165(13)
Cu1 0.0140(5) 0.0158(5) 0.0126(5) 0.0010(4) 0.0021(4) 0.0022(4)
Cu2 0.0141(5) 0.0160(5) 0.0119(5) 0.0009(4) 0.0016(4) 0.0033(4)
Na1 0.0188(19) 0.014(2) 0.0069(19) 0.0001(16) 0.0009(15) -0.0069(16)
Na2 0.0219(17) 0.027(2) 0.0203(18) -0.0020(16) 0.0012(14) -0.0029(15)
Na3 0.0198(17) 0.027(2) 0.029(2) -0.0024(17) 0.0015(15) -0.0026(15)
Na4 0.0216(19) 0.021(2) 0.031(2) 0.0088(18) 0.0053(17) -0.0041(16)
Na5 0.0172(18) 0.017(2) 0.018(2) 0.0041(16) 0.0047(15) 0.0016(16)
Na6 0.046(7) 0.021(7) 0.025(7) -0.004(5) 0.002(6) 0.002(6)
Na7 0.032(4) 0.021(4) 0.028(5) -0.014(4) 0.010(3) -0.016(3)
Si1 0.0095(10) 0.0144(11) 0.0103(11) 0.0021(9) 0.0006(8) 0.0011(9)
O1 0.014(3) 0.026(3) 0.017(3) -0.002(3) 0.002(2) 0.002(2)
O2 0.021(3) 0.019(3) 0.010(3) -0.002(2) 0.003(2) 0.002(2)
O3 0.010(3) 0.018(3) 0.016(3) -0.001(2) -0.001(2) 0.001(2)
O4 0.011(3) 0.020(3) 0.018(3) 0.003(3) 0.003(2) 0.003(2)
O5 0.012(3) 0.019(3) 0.014(3) 0.006(2) 0.001(2) 0.005(2)
O6 0.022(3) 0.015(3) 0.019(3) -0.005(3) 0.001(2) 0.003(2)
O7 0.016(3) 0.015(3) 0.014(3) 0.001(2) 0.005(2) 0.004(2)
O8 0.009(3) 0.022(3) 0.015(3) -0.001(3) 0.003(2) 0.005(2)
O9 0.017(3) 0.018(3) 0.015(3) 0.000(2) 0.002(2) 0.006(2)
O10 0.016(3) 0.017(3) 0.017(3) 0.003(2) -0.001(2) 0.001(2)
O11 0.021(3) 0.021(3) 0.016(3) 0.001(3) 0.001(2) 0.001(3)
O12 0.016(3) 0.019(3) 0.014(3) 0.003(2) 0.002(2) 0.003(2)
O13 0.015(3) 0.019(3) 0.013(3) 0.001(2) 0.003(2) 0.000(2)
O14 0.014(3) 0.017(3) 0.018(3) 0.003(2) 0.001(2) 0.001(2)
O15 0.015(3) 0.022(3) 0.014(3) 0.001(3) 0.003(2) 0.005(2)
O16 0.030(3) 0.014(3) 0.020(3) -0.001(3) -0.002(3) 0.007(3)
O17 0.015(3) 0.016(3) 0.013(3) 0.004(2) 0.001(2) 0.006(2)
O18 0.023(3) 0.019(3) 0.016(3) 0.000(3) -0.002(2) 0.002(2)
O19 0.021(3) 0.021(3) 0.019(3) 0.001(3) 0.002(2) 0.002(3)
O20 0.014(3) 0.020(3) 0.016(3) 0.000(3) 0.002(2) 0.005(2)
O21 0.018(3) 0.014(3) 0.012(3) 0.001(2) 0.003(2) 0.002(2)
O22 0.014(3) 0.018(3) 0.015(3) 0.003(2) 0.004(2) 0.004(2)
O23 0.014(3) 0.027(3) 0.016(3) -0.006(3) 0.003(2) -0.002(2)
O24 0.010(3) 0.014(3) 0.020(3) 0.004(2) -0.001(2) -0.001(2)
O25 0.019(3) 0.025(3) 0.019(3) -0.003(3) 0.000(2) 0.001(3)
O26 0.017(3) 0.018(3) 0.013(3) 0.001(2) 0.000(2) 0.002(2)
O27 0.009(3) 0.015(3) 0.015(3) 0.001(2) 0.001(2) -0.001(2)
O28 0.017(3) 0.020(3) 0.014(3) 0.002(2) 0.000(2) 0.002(2)
O29 0.016(3) 0.016(3) 0.014(3) 0.001(2) 0.002(2) 0.006(2)
O30 0.021(3) 0.028(4) 0.020(3) -0.005(3) 0.003(3) 0.003(3)
O31 0.014(3) 0.022(3) 0.016(3) 0.000(3) 0.002(2) 0.001(2)
O32 0.010(3) 0.017(3) 0.017(3) 0.002(2) 0.001(2) 0.006(2)
O33 0.012(3) 0.023(3) 0.015(3) 0.002(3) -0.001(2) 0.000(2)
O34 0.018(3) 0.014(3) 0.015(3) 0.003(2) 0.003(2) 0.001(2)
O35 0.012(3) 0.011(3) 0.013(3) -0.001(2) 0.000(2) 0.001(2)
O51 0.019(3) 0.031(4) 0.027(4) -0.006(3) 0.008(3) 0.000(3)
O52 0.033(3) 0.032(4) 0.017(3) 0.000(3) 0.003(3) 0.001(3)
O53 0.028(3) 0.025(4) 0.046(4) 0.004(3) -0.003(3) -0.005(3)
O54 0.034(4) 0.060(6) 0.157(10) -0.062(7) 0.000(5) 0.002(4)
O55 0.026(3) 0.031(4) 0.015(3) -0.004(3) 0.003(2) 0.001(3)
O56 0.023(3) 0.027(4) 0.029(4) 0.001(3) -0.004(3) -0.001(3)
O58 0.026(3) 0.025(4) 0.029(4) 0.004(3) 0.008(3) 0.002(3)
O59 0.059(5) 0.058(6) 0.030(4) 0.021(4) 0.006(4) 0.002(4)
O60 0.026(3) 0.041(4) 0.027(4) 0.008(3) 0.002(3) -0.004(3)
O61 0.021(3) 0.032(4) 0.030(4) 0.000(3) -0.001(3) -0.006(3)
O62 0.042(4) 0.036(4) 0.037(4) -0.005(3) 0.001(3) 0.004(3)
O63 0.023(3) 0.028(4) 0.023(3) 0.000(3) 0.004(3) -0.001(3)
O64 0.028(4) 0.031(4) 0.082(6) -0.010(4) 0.025(4) -0.001(3)
O65 0.087(6) 0.040(5) 0.070(6) -0.002(5) 0.033(5) 0.003(5)
O66 0.023(3) 0.027(4) 0.029(4) 0.007(3) 0.002(3) 0.002(3)

loop_
_atom_type_symbol
_atom_type_description
_atom_type_scat_dispersion_real
_atom_type_scat_dispersion_imag
_atom_type_scat_source
W W -0.8490 6.8722 'International Tables Vol C Tables 4.2.6.8 and 6.1.1.4'
Cu Cu 0.3201 1.2651 'International Tables Vol C Tables 4.2.6.8 and 6.1.1.4'
Na Na 0.0362 0.0249 'International Tables Vol C Tables 4.2.6.8 and 6.1.1.4'
Si Si 0.0817 0.0704 'International Tables Vol C Tables 4.2.6.8 and 6.1.1.4'
O O 0.0106 0.0060 'International Tables Vol C Tables 4.2.6.8 and 6.1.1.4'
H H 0.0000 0.0000 'International Tables Vol C Tables 4.2.6.8 and 6.1.1.4'

loop_
_geom_angle_atom_site_label_1
_geom_angle_atom_site_label_2
_geom_angle_atom_site_label_3
_geom_angle
_geom_angle_site_symmetry_1
_geom_angle_site_symmetry_3
O1 W1 O2 102.7(3) . .
O1 W1 O3 100.1(2) . .
O2 W1 O3 95.2(2) . .
O1 W1 O4 99.2(2) . .
O2 W1 O4 91.5(2) . .
O3 W1 O4 157.6(2) . .
O1 W1 O9 95.6(2) . .
O2 W1 O9 161.2(2) . .
O3 W1 O9 85.5(2) . .
O4 W1 O9 81.5(2) . .
O1 W1 O5 169.5(2) . .
O2 W1 O5 86.6(2) . .
O3 W1 O5 83.6(2) . .
O4 W1 O5 75.5(2) . .
O9 W1 O5 74.8(2) . .
O6 W2 O9 101.3(2) . .
O6 W2 O10 101.0(3) . .
O9 W2 O10 91.3(2) . .
O6 W2 O8 100.9(2) . .
O9 W2 O8 157.7(2) . .
O10 W2 O8 86.8(2) . .
O6 W2 O7 101.8(3) . .
O9 W2 O7 88.2(2) . .
O10 W2 O7 156.9(2) . .
O8 W2 O7 85.0(2) . .
O6 W2 O5 172.6(2) . .
O9 W2 O5 74.2(2) . .
O10 W2 O5 73.6(2) . .
O8 W2 O5 83.9(2) . .
O7 W2 O5 84.1(2) . .
O11 W3 O13 102.6(3) . .
O11 W3 O12 101.0(2) . .
O13 W3 O12 96.6(2) . .
O11 W3 O4 99.5(2) . .
O13 W3 O4 89.0(2) . .
O12 W3 O4 157.0(2) . .
O11 W3 O10 96.1(2) . .
O13 W3 O10 160.1(2) . .
O12 W3 O10 86.4(2) . .
O4 W3 O10 81.1(2) . .
O11 W3 O5 169.1(2) . .
O13 W3 O5 86.7(2) . .
O12 W3 O5 83.4(2) . .
O4 W3 O5 74.6(2) . .
O10 W3 O5 74.1(2) . .
O16 W4 O14 100.7(3) . .
O16 W4 O18 101.7(3) . .
O14 W4 O18 90.2(2) . .
O16 W4 O15 99.9(3) . .
O14 W4 O15 89.4(2) . .
O18 W4 O15 158.1(2) . .
O16 W4 O7 100.9(3) . .
O14 W4 O7 158.5(2) . .
O18 W4 O7 85.4(2) . .
O15 W4 O7 87.0(2) . .
O16 W4 O17 170.8(2) . .
O14 W4 O17 74.3(2) . .
O18 W4 O17 86.2(2) . .
O15 W4 O17 72.6(2) . .
O7 W4 O17 84.4(2) . .
O16 W4 Na8 60.9(3) . 3_565
O14 W4 Na8 90.9(3) . 3_565
O18 W4 Na8 162.5(3) . 3_565
O15 W4 Na8 39.4(3) . 3_565
O7 W4 Na8 99.6(3) . 3_565
O17 W4 Na8 110.9(2) . 3_565
O19 W5 O20 103.5(3) . .
O19 W5 O3 99.8(2) . .
O20 W5 O3 92.4(2) . .
O19 W5 O21 98.2(2) . .
O20 W5 O21 90.5(2) . .
O3 W5 O21 160.5(2) . .
O19 W5 O15 97.5(2) . .
O20 W5 O15 158.9(2) . .
O3 W5 O15 86.4(2) . .
O21 W5 O15 84.1(2) . .
O19 W5 O17 169.3(2) . .
O20 W5 O17 85.0(2) . .
O3 W5 O17 86.1(2) . .
O21 W5 O17 75.0(2) . .
O15 W5 O17 73.8(2) . .
O23 W6 O22 103.9(3) 4_665 .
O23 W6 O21 101.1(2) 4_665 .
O22 W6 O21 94.8(2) . .
O23 W6 O24 101.3(2) 4_665 .
O22 W6 O24 89.6(2) . .
O21 W6 O24 155.4(2) . .
O23 W6 O14 96.2(3) 4_665 .
O22 W6 O14 159.6(2) . .
O21 W6 O14 84.7(2) . .
O24 W6 O14 82.9(2) . .
O23 W6 O17 167.8(2) 4_665 .
O22 W6 O17 87.8(2) . .
O21 W6 O17 73.8(2) . .
O24 W6 O17 82.2(2) . .
O14 W6 O17 72.5(2) . .
O25 W7 O26 101.3(2) . .
O25 W7 O28 101.8(3) . .
O26 W7 O28 91.6(2) . .
O25 W7 O8 101.0(2) . .
O26 W7 O8 157.2(2) . .
O28 W7 O8 88.6(2) . .
O25 W7 O18 100.6(3) . .
O26 W7 O18 87.2(2) . .
O28 W7 O18 157.4(2) . .
O8 W7 O18 84.0(2) . .
O25 W7 O27 173.1(2) . .
O26 W7 O27 74.3(2) . .
O28 W7 O27 73.3(2) . .
O8 W7 O27 83.9(2) . .
O18 W7 O27 84.7(2) . .
O31 W8 O29 103.0(2) . .
O31 W8 O24 100.9(2) . .
O29 W8 O24 92.0(2) . .
O31 W8 O32 98.9(2) . .
O29 W8 O32 93.1(2) . .
O24 W8 O32 157.9(2) . .
O31 W8 O26 94.9(2) . .
O29 W8 O26 162.0(2) . .
O24 W8 O26 85.8(2) . .
O32 W8 O26 82.7(2) . .
O31 W8 O27 167.1(2) . .
O29 W8 O27 87.9(2) . .
O24 W8 O27 85.3(2) . .
O32 W8 O27 73.46(19) . .
O26 W8 O27 74.1(2) . .
O33 W9 O34 104.2(3) . .
O33 W9 O12 101.4(2) . .
O34 W9 O12 92.7(2) . .
O33 W9 O32 98.2(2) . .
O34 W9 O32 91.5(2) . .
O12 W9 O32 158.3(2) . .
O33 W9 O28 96.2(2) . .
O34 W9 O28 159.4(2) . .
O12 W9 O28 86.0(2) . .
O32 W9 O28 82.6(2) . .
O33 W9 O27 168.0(2) . .
O34 W9 O27 85.4(2) . .
O12 W9 O27 85.1(2) . .
O32 W9 O27 73.95(19) . .
O28 W9 O27 74.0(2) . .
O22 Cu1 O2 175.8(2) 3 .
O22 Cu1 O13 88.7(2) 3 .
O2 Cu1 O13 93.8(2) . .
O22 Cu1 O29 87.2(2) 3 3
O2 Cu1 O29 90.2(2) . 3
O13 Cu1 O29 175.7(2) . 3
O22 Cu1 O35 87.8(2) 3 .
O2 Cu1 O35 88.9(2) . .
O13 Cu1 O35 89.3(2) . .
O29 Cu1 O35 89.1(2) 3 .
O20 Cu2 O34 89.7(2) . 3
O20 Cu2 O35 176.2(2) . 3
O34 Cu2 O35 94.0(2) 3 3
O20 Cu2 O35 93.2(2) . .
O34 Cu2 O35 176.8(2) 3 .
O35 Cu2 O35 83.1(2) 3 .
O20 Cu2 O22 92.9(2) . .
O34 Cu2 O22 94.5(2) 3 .
O35 Cu2 O22 87.63(19) 3 .
O35 Cu2 O22 86.7(2) . .
O20 Cu2 O29 92.7(2) . 3
O34 Cu2 O29 89.3(2) 3 3
O35 Cu2 O29 86.57(19) 3 3
O35 Cu2 O29 89.3(2) . 3
O22 Cu2 O29 173.29(18) . 3
O20 Cu2 Cu2 134.69(18) . 3
O34 Cu2 Cu2 135.54(17) 3 3
O35 Cu2 Cu2 41.56(15) 3 3
O35 Cu2 Cu2 41.53(15) . 3
O22 Cu2 Cu2 86.19(13) . 3
O29 Cu2 Cu2 87.23(13) 3 3
O57 Na1 O55 163.7(4) . .
O57 Na1 O51 95.0(4) . .
O55 Na1 O51 79.3(2) . .
O57 Na1 O56 101.7(4) . .
O55 Na1 O56 87.2(2) . .
O51 Na1 O56 160.4(3) . .
O57 Na1 O54 92.7(5) . .
O55 Na1 O54 101.4(4) . .
O51 Na1 O54 81.2(3) . .
O56 Na1 O54 87.7(3) . .
O57 Na1 O60 80.4(4) . 3_565
O55 Na1 O60 86.0(2) . 3_565
O51 Na1 O60 103.1(2) . 3_565
O56 Na1 O60 89.9(2) . 3_565
O54 Na1 O60 172.1(4) . 3_565
O57 Na1 Na5 91.9(4) . 3_565
O55 Na1 Na5 84.6(2) . 3_565
O51 Na1 Na5 144.7(2) . 3_565
O56 Na1 Na5 45.78(17) . 3_565
O54 Na1 Na5 133.1(2) . 3_565
O60 Na1 Na5 44.14(17) 3_565 3_565
O57 Na1 Na8 44.4(4) . .
O55 Na1 Na8 151.7(3) . .
O51 Na1 Na8 113.8(3) . .
O56 Na1 Na8 72.9(3) . .
O54 Na1 Na8 58.9(4) . .
O60 Na1 Na8 113.3(3) 3_565 .
Na5 Na1 Na8 95.1(2) 3_565 .
O57 Na1 Na3 137.6(4) . .
O55 Na1 Na3 43.61(18) . .
O51 Na1 Na3 45.08(17) . .
O56 Na1 Na3 115.9(2) . .
O54 Na1 Na3 71.0(3) . .
O60 Na1 Na3 116.74(19) 3_565 .
Na5 Na1 Na3 128.16(14) 3_565 .
Na8 Na1 Na3 129.0(3) . .
O62 Na2 O63 99.8(3) . .
O62 Na2 O59 102.3(3) . .
O63 Na2 O59 153.5(3) . .
O62 Na2 O30 171.7(3) . .
O63 Na2 O30 72.4(2) . .
O59 Na2 O30 84.5(3) . .
O62 Na2 O61 88.7(3) . .
O63 Na2 O61 81.3(2) . .
O59 Na2 O61 84.8(3) . .
O30 Na2 O61 87.3(2) . .
O62 Na2 O23 92.7(2) . .
O63 Na2 O23 95.4(2) . .
O59 Na2 O23 97.8(3) . .
O30 Na2 O23 90.9(2) . .
O61 Na2 O23 176.6(3) . .
O62 Na2 Na3 98.3(2) . .
O63 Na2 Na3 40.44(15) . .
O59 Na2 Na3 121.0(2) . .
O30 Na2 Na3 73.91(17) . .
O61 Na2 Na3 41.04(17) . .
O23 Na2 Na3 135.67(19) . .
O62 Na2 Na6 44.4(3) . .
O63 Na2 Na6 142.7(3) . .
O59 Na2 Na6 62.8(3) . .
O30 Na2 Na6 143.8(3) . .
O61 Na2 Na6 103.7(3) . .
O23 Na2 Na6 79.4(3) . .
Na3 Na2 Na6 135.3(2) . .
O53 Na3 O63 166.3(3) . .
O53 Na3 O61 88.2(2) . .
O63 Na3 O61 78.2(2) . .
O53 Na3 O25 77.1(2) . .
O63 Na3 O25 100.2(2) . .
O61 Na3 O25 76.4(2) . .
O53 Na3 O52 84.4(2) . .
O63 Na3 O52 91.9(2) . .
O61 Na3 O52 78.2(2) . .
O25 Na3 O52 148.9(2) . .
O53 Na3 O55 83.7(2) . .
O63 Na3 O55 107.7(2) . .
O61 Na3 O55 149.2(2) . .
O25 Na3 O55 129.8(2) . .
O52 Na3 O55 71.4(2) . .
O53 Na3 O51 115.1(2) . .
O63 Na3 O51 76.7(2) . .
O61 Na3 O51 138.6(2) . .
O25 Na3 O51 76.3(2) . .
O52 Na3 O51 134.6(2) . .
O55 Na3 O51 70.8(2) . .
O53 Na3 Na1 84.3(2) . .
O63 Na3 Na1 109.28(19) . .
O61 Na3 Na1 168.2(2) . .
O25 Na3 Na1 93.03(18) . .
O52 Na3 Na1 109.94(19) . .
O55 Na3 Na1 38.68(15) . .
O51 Na3 Na1 40.11(15) . .
O53 Na3 Na2 128.1(2) . .
O63 Na3 Na2 38.27(16) . .
O61 Na3 Na2 40.04(15) . .
O25 Na3 Na2 90.58(18) . .
O52 Na3 Na2 81.33(18) . .
O55 Na3 Na2 135.93(18) . .
O51 Na3 Na2 110.24(17) . .
Na1 Na3 Na2 147.29(12) . .
O64 Na4 O33 82.8(2) . .
O64 Na4 O66 80.2(3) . .
O33 Na4 O66 160.4(3) . .
O64 Na4 O67 158.4(4) . .
O33 Na4 O67 99.9(3) . .
O66 Na4 O67 92.5(3) . .
O64 Na4 O58 77.7(3) . 3
O33 Na4 O58 87.4(2) . 3
O66 Na4 O58 79.6(2) . 3
O67 Na4 O58 81.0(3) . 3
O64 Na4 O65 80.9(3) . .
O33 Na4 O65 104.0(3) . .
O66 Na4 O65 82.8(3) . .
O67 Na4 O65 118.6(4) . .
O58 Na4 O65 154.3(3) 3 .
O64 Na4 O68 135.5(5) . .
O33 Na4 O68 80.7(6) . .
O66 Na4 O68 118.5(6) . .
O67 Na4 O68 65.7(6) . .
O58 Na4 O68 141.7(5) 3 .
O65 Na4 O68 63.8(5) . .
O64 Na4 Na5 47.6(2) . 3
O33 Na4 Na5 112.1(2) . 3
O66 Na4 Na5 48.60(18) . 3
O67 Na4 Na5 113.0(3) . 3
O58 Na4 Na5 45.90(17) 3 3
O65 Na4 Na5 108.5(2) . 3
O68 Na4 Na5 166.9(6) . 3
O58 Na5 O60 102.3(3) . .
O58 Na5 O64 81.1(3) . 3
O60 Na5 O64 171.3(3) . 3
O58 Na5 O56 165.9(3) . 3_565
O60 Na5 O56 91.8(3) . 3_565
O64 Na5 O56 84.8(2) 3 3_565
O58 Na5 O66 82.7(2) . 3
O60 Na5 O66 93.5(2) . 3
O64 Na5 O66 78.9(3) 3 3
O56 Na5 O66 95.6(2) 3_565 3
O58 Na5 O21 87.8(2) . .
O60 Na5 O21 83.0(2) . .
O64 Na5 O21 105.3(3) 3 .
O56 Na5 O21 95.0(2) 3_565 .
O66 Na5 O21 169.0(2) 3 .
O58 Na5 Na4 51.02(19) . 3
O60 Na5 Na4 129.5(2) . 3
O64 Na5 Na4 46.96(19) 3 3
O56 Na5 Na4 118.4(2) 3_565 3
O66 Na5 Na4 47.54(18) 3 3
O21 Na5 Na4 128.4(2) . 3
O58 Na5 Na1 149.6(2) . 3_565
O60 Na5 Na1 47.32(18) . 3_565
O64 Na5 Na1 128.7(2) 3 3_565
O56 Na5 Na1 44.48(17) 3_565 3_565
O66 Na5 Na1 95.9(2) 3 3_565
O21 Na5 Na1 89.35(17) . 3_565
Na4 Na5 Na1 142.11(15) 3 3_565
O62 Na6 O67 110.6(5) . .
O62 Na6 O69 116.4(5) . 4_566
O67 Na6 O69 107.2(5) . 4_566
O62 Na6 O68 109.6(7) . .
O67 Na6 O68 61.8(6) . .
O69 Na6 O68 133.1(8) 4_566 .
O62 Na6 Na2 37.1(2) . .
O67 Na6 Na2 147.6(5) . .
O69 Na6 Na2 92.4(4) 4_566 .
O68 Na6 Na2 121.4(6) . .
O62 Na6 Na7 157.1(5) . 3_556
O67 Na6 Na7 46.8(3) . 3_556
O69 Na6 Na7 79.7(4) 4_566 3_556
O68 Na6 Na7 59.5(6) . 3_556
Na2 Na6 Na7 165.5(4) . 3_556
O62 Na6 Na7 84.5(4) . .
O67 Na6 Na7 121.6(4) . .
O69 Na6 Na7 115.3(5) 4_566 .
O68 Na6 Na7 60.0(6) . .
Na2 Na6 Na7 68.4(2) . .
Na7 Na6 Na7 103.9(3) 3_556 .
O71 Na7 O59 104.9(5) . .
O71 Na7 O67 129.9(6) . 3_556
O59 Na7 O67 98.6(3) . 3_556
O71 Na7 O3 100.4(5) . 4_666
O59 Na7 O3 94.6(3) . 4_666
O67 Na7 O3 121.2(4) 3_556 4_666
O71 Na7 Na8 39.2(5) . 2_545
O59 Na7 Na8 144.1(4) . 2_545
O67 Na7 Na8 108.3(4) 3_556 2_545
O3 Na7 Na8 91.5(3) 4_666 2_545
O71 Na7 Na6 85.2(5) . 3_556
O59 Na7 Na6 113.1(3) . 3_556
O67 Na7 Na6 44.8(3) 3_556 3_556
O3 Na7 Na6 149.5(3) 4_666 3_556
Na8 Na7 Na6 73.9(3) 2_545 3_556
O71 Na7 Na6 62.0(5) . .
O59 Na7 Na6 55.2(3) . .
O67 Na7 Na6 100.2(3) 3_556 .
O3 Na7 Na6 133.0(3) 4_666 .
Na8 Na7 Na6 96.0(3) 2_545 .
Na6 Na7 Na6 76.1(3) 3_556 .
O71 Na8 O57 143.5(9) 2 .
O71 Na8 O15 99.4(8) 2 3_565
O57 Na8 O15 78.8(5) . 3_565
O71 Na8 O69 112.0(8) 2 .
O57 Na8 O69 101.2(6) . .
O15 Na8 O69 115.3(6) 3_565 .
O71 Na8 O54 83.7(7) 2 .
O57 Na8 O54 77.7(5) . .
O15 Na8 O54 143.5(6) 3_565 .
O69 Na8 O54 96.5(5) . .
O71 Na8 Na1 104.6(7) 2 .
O57 Na8 Na1 42.1(4) . .
O15 Na8 Na1 101.4(4) 3_565 .
O69 Na8 Na1 121.4(5) . .
O54 Na8 Na1 43.8(2) . .
O71 Na8 Na7 54.8(6) 2 2
O57 Na8 Na7 141.2(6) . 2
O15 Na8 Na7 62.6(3) 3_565 2
O69 Na8 Na7 91.6(5) . 2
O54 Na8 Na7 137.5(5) . 2
Na1 Na8 Na7 146.9(5) . 2
O71 Na8 W4 124.3(8) 2 3_565
O57 Na8 W4 69.0(5) . 3_565
O15 Na8 W4 29.4(2) 3_565 3_565
O69 Na8 W4 89.3(4) . 3_565
O54 Na8 W4 146.7(4) . 3_565
Na1 Na8 W4 106.1(3) . 3_565
Na7 Na8 W4 74.7(3) 2 3_565
O65 Na8' O57' 150.0(6) 2 .
O35 Si1 O17 111.4(3) . .
O35 Si1 O27 110.8(3) . .
O17 Si1 O27 106.7(3) . .
O35 Si1 O5 110.6(3) . .
O17 Si1 O5 108.4(3) . .
O27 Si1 O5 108.8(3) . .
W1 O2 Cu1 138.4(3) . .
W1 O3 W5 148.0(3) . .
W1 O3 Na7 105.5(3) . 4_565
W5 O3 Na7 106.3(3) . 4_565
W1 O4 W3 117.3(3) . .
Si1 O5 W1 125.6(3) . .
Si1 O5 W3 124.2(3) . .
W1 O5 W3 91.02(18) . .
Si1 O5 W2 124.0(3) . .
W1 O5 W2 90.59(17) . .
W3 O5 W2 91.17(18) . .
W2 O7 W4 151.9(3) . .
W7 O8 W2 154.5(3) . .
W2 O9 W1 120.3(3) . .
W2 O10 W3 121.0(3) . .
W3 O12 W9 151.2(3) . .
W3 O13 Cu1 138.8(3) . .
W4 O14 W6 122.0(3) . .
W4 O15 W5 120.9(3) . .
W4 O15 Na8 111.1(4) . 3_565
W5 O15 Na8 125.8(4) . 3_565
Si1 O17 W5 121.6(3) . .
Si1 O17 W6 124.1(3) . .
W5 O17 W6 91.57(19) . .
Si1 O17 W4 126.3(3) . .
W5 O17 W4 92.53(18) . .
W6 O17 W4 91.13(19) . .
W4 O18 W7 151.5(3) . .
W5 O20 Cu2 142.3(3) . .
W6 O21 W5 119.2(3) . .
W6 O21 Na5 127.1(3) . .
W5 O21 Na5 111.5(2) . .
W6 O22 Cu1 136.5(3) . 3
W6 O22 Cu2 126.4(2) . .
Cu1 O22 Cu2 93.2(2) 3 .
W6 O23 Na2 132.9(3) 4_566 .
W8 O24 W6 145.7(3) . .
W7 O25 Na3 143.9(3) . .
W7 O26 W8 120.5(3) . .
Si1 O27 W9 122.0(3) . .
Si1 O27 W8 123.5(3) . .
W9 O27 W8 93.14(18) . .
Si1 O27 W7 125.9(3) . .
W9 O27 W7 92.04(19) . .
W8 O27 W7 91.00(17) . .
W7 O28 W9 120.5(3) . .
W8 O29 Cu1 134.6(3) . 3
W8 O29 Cu2 128.9(3) . 3
Cu1 O29 Cu2 91.0(2) 3 3
W8 O32 W9 118.5(2) . .
W9 O33 Na4 134.5(3) . .
W9 O34 Cu2 143.5(3) . 3
Si1 O35 Cu2 126.1(3) . 3
Si1 O35 Cu2 125.1(3) . .
Cu2 O35 Cu2 96.9(2) 3 .
Si1 O35 Cu1 117.7(3) . .
Cu2 O35 Cu1 91.2(2) 3 .
Cu2 O35 Cu1 90.11(19) . .
Na1 O51 Na3 94.8(2) . .
Na1 O54 Na8 77.3(4) . .
Na1 O55 Na3 97.7(2) . .
Na1 O56 Na5 89.7(2) . 3_565
Na1 O57 Na8 93.5(6) . .
Na5 O58 Na4 83.1(2) . 3
Na2 O59 Na7 116.6(3) . .
Na5 O60 Na1 88.5(2) . 3_565
Na2 O61 Na3 98.9(2) . .
Na2 O62 Na6 98.5(4) . .
Na2 O63 Na3 101.3(2) . .
Na4 O64 Na5 85.4(2) . 3
Na4 O66 Na5 83.9(2) . 3
Na4 O67 Na6 117.0(5) . .
Na4 O67 Na7 106.6(4) . 3_556
Na6 O67 Na7 88.4(4) . 3_556
Na4 O68 Na6 100.1(8) . .
Na8 O69 Na6 110.3(6) . 4_665
Na8 O71 Na7 85.9(8) 2_545 .

loop_
_geom_bond_atom_site_label_1
_geom_bond_atom_site_label_2
_geom_bond_distance
_geom_bond_site_symmetry_2
W1 O1 1.740(5) .
W1 O2 1.786(5) .
W1 O3 1.917(5) .
W1 O4 1.937(6) .
W1 O9 2.036(6) .
W1 O5 2.311(5) .
W2 O6 1.738(6) .
W2 O9 1.869(5) .
W2 O10 1.901(6) .
W2 O8 1.908(5) .
W2 O7 1.909(5) .
W2 O5 2.453(6) .
W3 O11 1.726(6) .
W3 O13 1.802(6) .
W3 O12 1.898(5) .
W3 O4 1.948(5) .
W3 O10 2.032(6) .
W3 O5 2.339(5) .
W4 O16 1.732(6) .
W4 O14 1.885(5) .
W4 O18 1.902(5) .
W4 O15 1.914(5) .
W4 O7 1.916(5) .
W4 O17 2.393(6) .
W4 Na8 3.632(13) 3_565
W5 O19 1.732(6) .
W5 O20 1.798(6) .
W5 O3 1.923(5) .
W5 O21 1.973(5) .
W5 O15 1.980(6) .
W5 O17 2.295(5) .
W6 O23 1.722(5) 4_665
W6 O22 1.811(6) .
W6 O21 1.916(5) .
W6 O24 1.939(5) .
W6 O14 2.014(6) .
W6 O17 2.384(5) .
W7 O25 1.718(6) .
W7 O26 1.882(5) .
W7 O28 1.883(6) .
W7 O8 1.900(5) .
W7 O18 1.936(6) .
W7 O27 2.429(5) .
W8 O31 1.742(5) .
W8 O29 1.797(5) .
W8 O24 1.884(5) .
W8 O32 1.941(5) .
W8 O26 2.030(6) .
W8 O27 2.333(5) .
W9 O33 1.729(5) .
W9 O34 1.782(6) .
W9 O12 1.908(5) .
W9 O32 1.966(5) .
W9 O28 2.032(6) .
W9 O27 2.293(5) .
Cu1 O22 1.946(5) 3
Cu1 O2 1.947(6) .
Cu1 O13 1.960(5) .
Cu1 O29 1.976(5) 3
Cu1 O35 2.438(5) .
Cu2 O20 1.929(5) .
Cu2 O34 1.942(5) 3
Cu2 O35 1.990(5) 3
Cu2 O35 1.992(5) .
Cu2 O22 2.408(5) .
Cu2 O29 2.420(5) 3
Cu2 Cu2 2.9803(19) 3
Na1 O57 2.303(15) .
Na1 O55 2.312(7) .
Na1 O51 2.370(7) .
Na1 O56 2.388(7) .
Na1 O54 2.431(9) .
Na1 O60 2.506(8) 3_565
Na1 Na5 3.408(5) 3_565
Na1 Na8 3.427(14) .
Na1 Na3 3.666(5) .
Na2 O62 2.326(8) .
Na2 O63 2.370(7) .
Na2 O59 2.412(8) .
Na2 O30 2.433(7) .
Na2 O61 2.444(6) .
Na2 O23 2.452(6) .
Na2 Na3 3.753(5) .
Na2 Na6 3.813(13) .
Na3 O53 2.393(7) .
Na3 O63 2.482(6) .
Na3 O61 2.494(7) .
Na3 O25 2.503(7) .
Na3 O52 2.547(7) .
Na3 O55 2.552(7) .
Na3 O51 2.605(7) .
Na4 O64 2.380(8) .
Na4 O33 2.405(7) .
Na4 O66 2.409(7) .
Na4 O67 2.442(11) .
Na4 O58 2.542(8) 3
Na4 O65 2.579(11) .
Na4 O68 2.89(3) .
Na4 Na5 3.246(6) 3
Na5 O58 2.348(7) .
Na5 O60 2.374(7) .
Na5 O64 2.406(8) 3
Na5 O56 2.443(7) 3_565
Na5 O66 2.449(7) 3
Na5 O21 2.552(7) .
Na5 Na4 3.246(6) 3
Na5 Na1 3.408(5) 3_565
Na6 O62 2.696(15) .
Na6 O67 2.772(17) .
Na6 O69 2.774(18) 4_566
Na6 O68 2.91(3) .
Na6 Na7 3.933(15) 3_556
Na6 Na7 4.169(14) .
Na7 O71 2.81(2) .
Na7 O59 2.866(11) .
Na7 O67 2.869(14) 3_556
Na7 O3 2.982(9) 4_666
Na7 Na8 3.432(15) 2_545
Na7 Na6 3.933(15) 3_556
Na8 O71 2.18(2) 2
Na8 O57 2.402(19) .
Na8 O15 2.473(14) 3_565
Na8 O69 2.644(19) .
Na8 O54 3.007(18) .
Na8 Na7 3.432(15) 2
Na8 W4 3.632(13) 3_565
Na8' O65 2.330(14) 2
Na8' O57' 2.388(16) .
Si1 O35 1.636(6) .
Si1 O17 1.638(6) .
Si1 O27 1.650(5) .
Si1 O5 1.650(5) .
O3 Na7 2.982(9) 4_565
O15 Na8 2.473(14) 3_565
O22 Cu1 1.946(5) 3
O23 W6 1.722(5) 4_566
O29 Cu1 1.976(5) 3
O29 Cu2 2.420(5) 3
O34 Cu2 1.942(5) 3
O35 Cu2 1.990(5) 3
O56 Na5 2.443(7) 3_565
O58 Na4 2.542(8) 3
O60 Na1 2.507(8) 3_565
O64 Na5 2.406(8) 3
O65 Na8' 2.330(14) 2_545
O66 Na5 2.449(7) 3
O67 Na7 2.869(14) 3_556
O69 Na6 2.774(18) 4_665
O71 Na8 2.18(2) 2_545
